data_2228691
loop_
_publ_author_name
'Khemiri, Hamed'
'Akriche, Samah Toumi'
'Al-Deyab, Salem S.'
'Rzaigui, Mohamed'

_publ_section_title
;
 2,6-Diethylanilinium dihydrogen phosphate--phosphoric acid (1/1)
;
_journal_coeditor_code DN2632
_journal_issue 1
_journal_name_full 'Acta Crystallographica Section E'
_journal_page_first o101
_journal_paper_doi 10.1107/S1600536810051159
_journal_volume 67
_journal_year 2011
_chemical_formula_iupac 'C10 H16 N +, H2 O4 P -, H3 O4 P'
_chemical_formula_moiety 'C10 H16 N +, H2 O4 P -, H3 O4 P'
_chemical_formula_sum 'C10 H21 N O8 P2'
_chemical_formula_weight 345.22
_chemical_name_systematic
;
2,6-Diethylanilinium dihydrogen phosphate--phosphoric acid (1/1)
;
_space_group_IT_number 14
_symmetry_cell_setting monoclinic
_symmetry_space_group_name_Hall '-P 2ybc'
_symmetry_space_group_name_H-M 'P 1 21/c 1'
_atom_sites_solution_hydrogens geom
_atom_sites_solution_primary direct
_atom_sites_solution_secondary difmap
_audit_creation_method SHELXL-97
_cell_angle_alpha 90.00
_cell_angle_beta 102.686(19)
_cell_angle_gamma 90.00
_cell_formula_units_Z 4
_cell_length_a 8.1634(10)
_cell_length_b 7.707(2)
_cell_length_c 25.680(6)
_cell_measurement_reflns_used 25
_cell_measurement_temperature 293
_cell_measurement_theta_max 11
_cell_measurement_theta_min 9
_cell_volume 1576.2(6)
_computing_cell_refinement 'CAD-4 Express (Enraf--Nonius, 1994)'
_computing_data_collection 'CAD-4 Express (Enraf--Nonius, 1994)'
_computing_data_reduction 'XCAD4 (Harms & Wocadlo, 1996)'
_computing_molecular_graphics
;
ORTEPIII (Burnett & Johnson, 1996), ORTEP-3 for Windows (Farrugia,
1997) and
DIAMOND (Brandenburg & Putz, 2005)
;
_computing_publication_material 'WinGX (Farrugia, 1999)'
_computing_structure_refinement 'SHELXL97 (Sheldrick, 2008)'
_computing_structure_solution 'SHELXS97 (Sheldrick, 2008)'
_diffrn_ambient_temperature 293
_diffrn_measured_fraction_theta_full 1.000
_diffrn_measured_fraction_theta_max 1.000
_diffrn_measurement_device '\k-geometry diffractometer'
_diffrn_measurement_device_type 'Enraf--Nonius TurboCAD-4'
_diffrn_measurement_method 'non-profiled \w'
_diffrn_radiation_monochromator graphite
_diffrn_radiation_source 'fine-focus sealed tube'
_diffrn_radiation_type MoK\a
_diffrn_radiation_wavelength 0.71073
_diffrn_reflns_av_R_equivalents 0.0111
_diffrn_reflns_av_sigmaI/netI 0.0150
_diffrn_reflns_limit_h_max 9
_diffrn_reflns_limit_h_min -9
_diffrn_reflns_limit_k_max 0
_diffrn_reflns_limit_k_min -9
_diffrn_reflns_limit_l_max 26
_diffrn_reflns_limit_l_min -30
_diffrn_reflns_number 5173
_diffrn_reflns_theta_full 24.97
_diffrn_reflns_theta_max 24.97
_diffrn_reflns_theta_min 2.56
_diffrn_standards_decay_% 4
_diffrn_standards_interval_time 120
_diffrn_standards_number 2
_exptl_absorpt_coefficient_mu 0.312
_exptl_absorpt_correction_type none
_exptl_crystal_colour colourless
_exptl_crystal_density_diffrn 1.455
_exptl_crystal_density_method 'not measured'
_exptl_crystal_description Prism
_exptl_crystal_F_000 728
_exptl_crystal_size_max 0.45
_exptl_crystal_size_mid 0.30
_exptl_crystal_size_min 0.20
_refine_diff_density_max 0.270
_refine_diff_density_min -0.468
_refine_ls_extinction_method none
_refine_ls_goodness_of_fit_ref 1.062
_refine_ls_hydrogen_treatment constr
_refine_ls_matrix_type full
_refine_ls_number_parameters 198
_refine_ls_number_reflns 2776
_refine_ls_number_restraints 0
_refine_ls_restrained_S_all 1.062
_refine_ls_R_factor_all 0.0425
_refine_ls_R_factor_gt 0.0359
_refine_ls_shift/su_max 0.001
_refine_ls_shift/su_mean 0.000
_refine_ls_structure_factor_coef Fsqd
_refine_ls_weighting_details 'calc w=1/[\s^2^(Fo^2^)+(0.0631P)^2^+0.6675P] where P=(Fo^2^+2Fc^2^)/3'
_refine_ls_weighting_scheme calc
_refine_ls_wR_factor_gt 0.0995
_refine_ls_wR_factor_ref 0.1035
_reflns_number_gt 2417
_reflns_number_total 2776
_reflns_threshold_expression I>2\s(I)
_cod_data_source_file dn2632.cif
_cod_data_source_block I
_cod_original_sg_symbol_H-M 'P 21/c'
_cod_database_code 2228691
_cod_database_fobs_code 2228691

loop_
_symmetry_equiv_pos_as_xyz
'x, y, z'
'-x, y+1/2, -z+1/2'
'-x, -y, -z'
'x, -y-1/2, z-1/2'

loop_
_atom_site_type_symbol
_atom_site_label
_atom_site_fract_x
_atom_site_fract_y
_atom_site_fract_z
_atom_site_U_iso_or_equiv
_atom_site_adp_type
_atom_site_calc_flag
_atom_site_refinement_flags
_atom_site_occupancy
_atom_site_disorder_assembly
_atom_site_disorder_group
P P1 0.89551(6) 0.42643(7) 0.69762(2) 0.02954(17) Uani d . 1 . .
P P2 0.57483(6) 0.63702(6) 0.78754(2) 0.02854(16) Uani d . 1 . .
O O1 0.90841(18) 0.36241(19) 0.75328(6) 0.0396(4) Uani d . 1 . .
O O2 0.9067(2) 0.6272(2) 0.69495(7) 0.0520(5) Uani d . 1 . .
H H2 0.9850 0.6616 0.7184 0.078 Uiso calc R 1 . .
O O3 0.72469(17) 0.39370(19) 0.65968(6) 0.0391(4) Uani d . 1 . .
H H3 0.6783 0.3113 0.6706 0.059 Uiso calc R 1 . .
O O4 1.0255(2) 0.3435(3) 0.67058(7) 0.0600(5) Uani d . 1 . .
H H4 1.1176 0.3437 0.6913 0.090 Uiso calc R 1 . .
O O5 0.69580(18) 0.48369(19) 0.80976(6) 0.0388(4) Uani d . 1 . .
H H5 0.7548 0.4612 0.7886 0.058 Uiso calc R 1 . .
O O6 0.49043(19) 0.59476(19) 0.72822(6) 0.0387(4) Uani d . 1 . .
H H6 0.4372 0.5041 0.7269 0.058 Uiso calc R 1 . .
O O7 0.66900(17) 0.80396(18) 0.78532(7) 0.0400(4) Uani d . 1 . .
O O8 0.44861(18) 0.63937(18) 0.82220(6) 0.0379(4) Uani d . 1 . .
N N1 0.6019(2) 0.8023(2) 0.64703(7) 0.0376(4) Uani d . 1 . .
H H1A 0.5247 0.7406 0.6585 0.056 Uiso calc R 1 . .
H H1B 0.5939 0.9133 0.6558 0.056 Uiso calc R 1 . .
H H1C 0.7036 0.7626 0.6621 0.056 Uiso calc R 1 . .
C C1 0.5743(3) 0.7867(3) 0.58854(9) 0.0389(5) Uani d . 1 . .
C C2 0.4324(3) 0.7015(3) 0.56111(10) 0.0469(6) Uani d . 1 . .
C C3 0.4120(4) 0.6914(3) 0.50585(11) 0.0575(7) Uani d . 1 . .
H H3A 0.3183 0.6356 0.4856 0.069 Uiso calc R 1 . .
C C4 0.5292(4) 0.7631(4) 0.48074(10) 0.0613(7) Uani d . 1 . .
H H4A 0.5136 0.7546 0.4439 0.074 Uiso calc R 1 . .
C C5 0.6679(4) 0.8466(3) 0.50942(10) 0.0555(7) Uani d . 1 . .
H H5A 0.7453 0.8938 0.4917 0.067 Uiso calc R 1 . .
C C6 0.6953(3) 0.8624(3) 0.56494(9) 0.0452(6) Uani d . 1 . .
C C7 0.3079(4) 0.6215(4) 0.59107(12) 0.0626(7) Uani d . 1 . .
H H7A 0.3650 0.5291 0.6136 0.075 Uiso calc R 1 . .
H H7B 0.2783 0.7095 0.6144 0.075 Uiso calc R 1 . .
C C8 0.1485(4) 0.5490(5) 0.55760(15) 0.0829(10) Uani d . 1 . .
H H8A 0.0873 0.6398 0.5362 0.124 Uiso calc R 1 . .
H H8B 0.0812 0.5013 0.5804 0.124 Uiso calc R 1 . .
H H8C 0.1750 0.4594 0.5348 0.124 Uiso calc R 1 . .
C C9 0.8439(4) 0.9572(4) 0.59828(11) 0.0589(7) Uani d . 1 . .
H H9A 0.8011 1.0495 0.6173 0.071 Uiso calc R 1 . .
H H9B 0.9036 0.8768 0.6248 0.071 Uiso calc R 1 . .
C C10 0.9693(4) 1.0357(5) 0.56996(13) 0.0706(8) Uani d . 1 . .
H H10A 1.0219 0.9453 0.5537 0.106 Uiso calc R 1 . .
H H10B 1.0532 1.0977 0.5952 0.106 Uiso calc R 1 . .
H H10C 0.9128 1.1143 0.5429 0.106 Uiso calc R 1 . .

loop_
_atom_site_aniso_label
_atom_site_aniso_U_11
_atom_site_aniso_U_22
_atom_site_aniso_U_33
_atom_site_aniso_U_12
_atom_site_aniso_U_13
_atom_site_aniso_U_23
P1 0.0263(3) 0.0247(3) 0.0378(3) 0.00059(19) 0.0075(2) 0.0007(2)
P2 0.0267(3) 0.0179(3) 0.0428(3) 0.00200(18) 0.0113(2) 0.0022(2)
O1 0.0415(8) 0.0350(8) 0.0435(8) 0.0127(6) 0.0116(7) 0.0082(6)
O2 0.0617(11) 0.0258(9) 0.0574(11) -0.0121(7) -0.0108(8) 0.0056(7)
O3 0.0319(8) 0.0319(8) 0.0508(9) -0.0057(6) 0.0033(7) 0.0076(7)
O4 0.0376(9) 0.0916(15) 0.0514(10) 0.0181(9) 0.0113(7) -0.0113(10)
O5 0.0412(8) 0.0293(8) 0.0496(9) 0.0141(6) 0.0182(7) 0.0093(7)
O6 0.0469(9) 0.0261(8) 0.0437(8) -0.0069(6) 0.0111(7) 0.0043(6)
O7 0.0295(7) 0.0216(7) 0.0689(10) -0.0021(6) 0.0105(7) 0.0031(7)
O8 0.0375(8) 0.0277(8) 0.0533(9) 0.0065(6) 0.0203(7) 0.0026(7)
N1 0.0473(10) 0.0293(9) 0.0390(10) 0.0005(8) 0.0154(8) 0.0022(7)
C1 0.0564(13) 0.0247(10) 0.0368(11) 0.0084(9) 0.0130(10) 0.0011(8)
C2 0.0609(14) 0.0301(12) 0.0472(13) 0.0067(11) 0.0065(11) 0.0013(10)
C3 0.0760(18) 0.0397(14) 0.0497(15) 0.0056(13) -0.0014(13) -0.0045(11)
C4 0.101(2) 0.0459(15) 0.0362(13) 0.0114(15) 0.0134(14) -0.0023(11)
C5 0.0851(19) 0.0433(14) 0.0443(14) 0.0056(13) 0.0279(13) 0.0005(11)
C6 0.0645(15) 0.0335(12) 0.0421(12) 0.0054(10) 0.0215(11) 0.0010(10)
C7 0.0640(17) 0.0617(18) 0.0573(16) -0.0121(14) 0.0027(13) 0.0002(13)
C8 0.074(2) 0.079(2) 0.089(2) -0.0143(18) 0.0033(18) -0.0070(19)
C9 0.0748(18) 0.0567(16) 0.0522(15) -0.0140(14) 0.0290(13) -0.0032(12)
C10 0.077(2) 0.077(2) 0.0653(18) -0.0115(17) 0.0303(15) 0.0042(16)

loop_
_atom_type_symbol
_atom_type_description
_atom_type_scat_dispersion_real
_atom_type_scat_dispersion_imag
_atom_type_scat_source
C C 0.0033 0.0016 'International Tables Vol C Tables 4.2.6.8 and 6.1.1.4'
H H 0.0000 0.0000 'International Tables Vol C Tables 4.2.6.8 and 6.1.1.4'
N N 0.0061 0.0033 'International Tables Vol C Tables 4.2.6.8 and 6.1.1.4'
O O 0.0106 0.0060 'International Tables Vol C Tables 4.2.6.8 and 6.1.1.4'
P P 0.1023 0.0942 'International Tables Vol C Tables 4.2.6.8 and 6.1.1.4'

loop_
_geom_angle_atom_site_label_1
_geom_angle_atom_site_label_2
_geom_angle_atom_site_label_3
_geom_angle_site_symmetry_1
_geom_angle_site_symmetry_3
_geom_angle
_geom_angle_publ_flag
O1 P1 O4 . . 112.72(10) ?
O1 P1 O3 . . 114.58(9) ?
O4 P1 O3 . . 105.49(10) ?
O1 P1 O2 . . 112.27(10) ?
O4 P1 O2 . . 110.04(12) ?
O3 P1 O2 . . 100.93(9) ?
O8 P2 O7 . . 115.74(9) ?
O8 P2 O6 . . 111.54(9) ?
O7 P2 O6 . . 105.11(9) ?
O8 P2 O5 . . 104.66(8) ?
O7 P2 O5 . . 111.86(9) ?
O6 P2 O5 . . 107.82(9) ?
P1 O2 H2 . . 109.5 ?
P1 O3 H3 . . 109.5 ?
P1 O4 H4 . . 109.5 ?
P2 O5 H5 . . 109.5 ?
P2 O6 H6 . . 109.5 ?
C1 N1 H1A . . 109.5 ?
C1 N1 H1B . . 109.5 ?
H1A N1 H1B . . 109.5 ?
C1 N1 H1C . . 109.5 ?
H1A N1 H1C . . 109.5 ?
H1B N1 H1C . . 109.5 ?
C2 C1 C6 . . 124.9(2) ?
C2 C1 N1 . . 118.8(2) ?
C6 C1 N1 . . 116.4(2) ?
C1 C2 C3 . . 116.4(2) ?
C1 C2 C7 . . 120.6(2) ?
C3 C2 C7 . . 123.0(2) ?
C4 C3 C2 . . 120.8(3) ?
C4 C3 H3A . . 119.6 ?
C2 C3 H3A . . 119.6 ?
C5 C4 C3 . . 120.9(2) ?
C5 C4 H4A . . 119.6 ?
C3 C4 H4A . . 119.6 ?
C4 C5 C6 . . 121.2(3) ?
C4 C5 H5A . . 119.4 ?
C6 C5 H5A . . 119.4 ?
C1 C6 C5 . . 115.9(2) ?
C1 C6 C9 . . 120.9(2) ?
C5 C6 C9 . . 123.2(2) ?
C8 C7 C2 . . 116.7(3) ?
C8 C7 H7A . . 108.1 ?
C2 C7 H7A . . 108.1 ?
C8 C7 H7B . . 108.1 ?
C2 C7 H7B . . 108.1 ?
H7A C7 H7B . . 107.3 ?
C7 C8 H8A . . 109.5 ?
C7 C8 H8B . . 109.5 ?
H8A C8 H8B . . 109.5 ?
C7 C8 H8C . . 109.5 ?
H8A C8 H8C . . 109.5 ?
H8B C8 H8C . . 109.5 ?
C10 C9 C6 . . 117.8(2) ?
C10 C9 H9A . . 107.8 ?
C6 C9 H9A . . 107.8 ?
C10 C9 H9B . . 107.8 ?
C6 C9 H9B . . 107.8 ?
H9A C9 H9B . . 107.2 ?
C9 C10 H10A . . 109.5 ?
C9 C10 H10B . . 109.5 ?
H10A C10 H10B . . 109.5 ?
C9 C10 H10C . . 109.5 ?
H10A C10 H10C . . 109.5 ?
H10B C10 H10C . . 109.5 ?

loop_
_geom_bond_atom_site_label_1
_geom_bond_atom_site_label_2
_geom_bond_site_symmetry_2
_geom_bond_distance
_geom_bond_publ_flag
P1 O1 . 1.4937(16) ?
P1 O4 . 1.5296(16) ?
P1 O3 . 1.5364(15) ?
P1 O2 . 1.5525(17) ?
P2 O8 . 1.5022(15) ?
P2 O7 . 1.5063(15) ?
P2 O6 . 1.5622(16) ?
P2 O5 . 1.5652(14) ?
O2 H2 . 0.8200 ?
O3 H3 . 0.8200 ?
O4 H4 . 0.8200 ?
O5 H5 . 0.8200 ?
O6 H6 . 0.8200 ?
N1 C1 . 1.474(3) ?
N1 H1A . 0.8900 ?
N1 H1B . 0.8900 ?
N1 H1C . 0.8900 ?
C1 C2 . 1.382(3) ?
C1 C6 . 1.395(3) ?
C2 C3 . 1.394(4) ?
C2 C7 . 1.532(4) ?
C3 C4 . 1.381(4) ?
C3 H3A . 0.9300 ?
C4 C5 . 1.368(4) ?
C4 H4A . 0.9300 ?
C5 C6 . 1.399(3) ?
C5 H5A . 0.9300 ?
C6 C9 . 1.511(4) ?
C7 C8 . 1.501(4) ?
C7 H7A . 0.9700 ?
C7 H7B . 0.9700 ?
C8 H8A . 0.9600 ?
C8 H8B . 0.9600 ?
C8 H8C . 0.9600 ?
C9 C10 . 1.507(4) ?
C9 H9A . 0.9700 ?
C9 H9B . 0.9700 ?
C10 H10A . 0.9600 ?
C10 H10B . 0.9600 ?
C10 H10C . 0.9600 ?

loop_
_geom_hbond_atom_site_label_D
_geom_hbond_atom_site_label_H
_geom_hbond_atom_site_label_A
_geom_hbond_site_symmetry_A
_geom_hbond_distance_DH
_geom_hbond_distance_HA
_geom_hbond_distance_DA
_geom_hbond_angle_DHA
O2 H2 O1 2_756 0.82 1.84 2.540(2) 141.7
O3 H3 O8 2_646 0.82 1.72 2.520(2) 165.9
O4 H4 O7 2_746 0.82 1.74 2.521(2) 158.3
O5 H5 O1 . 0.82 1.86 2.664(2) 164.7
O6 H6 O7 2_646 0.82 1.76 2.577(2) 171.2
N1 H1A O6 . 0.89 2.18 2.927(2) 140.8
N1 H1B O8 2_656 0.89 1.89 2.772(2) 172.3
N1 H1C O2 . 0.89 1.98 2.861(3) 168.2

loop_
_cod_related_entry_id
_cod_related_entry_database
_cod_related_entry_code
1 ChemSpider 30656411
